data_4319285
loop_
_publ_author_name
'Maarten B. Dinger'
'Michael J. Scott'

_publ_contact_author_address
;
P.O. Box 117200
University of Florida
Gainesville FL, 32611
;
_publ_contact_author_name 'Maarten B. Dinger and Michael J. Scott'
_publ_section_title
;
 Synthesis, Characterization, and Reactivity of Multinuclear Zinc(II)
 Alkyl Derivatives of Linked Phenoxides
;
_journal_name_full 'Inorganic Chemistry'
_journal_page_first 1029
_journal_page_last 1036
_journal_paper_doi 10.1021/ic000682r
_journal_volume 40
_journal_year 2001
_chemical_formula_sum 'C110 H158 O6 Zn6'
_chemical_formula_weight 1968.58
_chemical_name_systematic
; 
 ? 
;
_space_group_IT_number 205
_symmetry_cell_setting cubic
_symmetry_space_group_name_Hall '-P 2ac 2ab 3'
_symmetry_space_group_name_H-M 'P a -3'
_atom_sites_solution_hydrogens geom
_atom_sites_solution_primary direct
_atom_sites_solution_secondary difmap
_audit_creation_method SHELXL-97
_cell_angle_alpha 90.00
_cell_angle_beta 90.00
_cell_angle_gamma 90.00
_cell_formula_units_Z 4
_cell_length_a 21.8012(9)
_cell_length_b 21.8012(9)
_cell_length_c 21.8012(9)
_cell_measurement_temperature 173(2)
_cell_volume 10361.9(7)
_computing_cell_refinement 'ASX Bruker SMART'
_computing_data_collection 'ASX Bruker SMART'
_computing_data_reduction 'ASX Bruker SMART'
_computing_structure_refinement 'SHELXL-97 (Sheldrick, 1997)'
_computing_structure_solution 'SHELXS-97 (Sheldrick, 1990)'
_diffrn_ambient_temperature 173(2)
_diffrn_measured_fraction_theta_full 0.998
_diffrn_measured_fraction_theta_max 0.998
_diffrn_radiation_monochromator graphite
_diffrn_radiation_source 'fine-focus sealed tube'
_diffrn_radiation_type MoK\a
_diffrn_radiation_wavelength 0.71073
_diffrn_reflns_av_R_equivalents 0.0493
_diffrn_reflns_av_sigmaI/netI 0.0172
_diffrn_reflns_limit_h_max 25
_diffrn_reflns_limit_h_min -24
_diffrn_reflns_limit_k_max 25
_diffrn_reflns_limit_k_min -25
_diffrn_reflns_limit_l_max 25
_diffrn_reflns_limit_l_min -14
_diffrn_reflns_number 52473
_diffrn_reflns_theta_full 24.74
_diffrn_reflns_theta_max 24.74
_diffrn_reflns_theta_min 1.87
_exptl_absorpt_coefficient_mu 1.417
_exptl_absorpt_correction_T_max 1.000000
_exptl_absorpt_correction_T_min 0.862995
_exptl_absorpt_correction_type SADABS
_exptl_crystal_colour colorless
_exptl_crystal_density_diffrn 1.262
_exptl_crystal_density_method 'not measured'
_exptl_crystal_description cube
_exptl_crystal_F_000 4184
_refine_diff_density_max 0.440
_refine_diff_density_min -0.372
_refine_diff_density_rms 0.050
_refine_ls_extinction_method none
_refine_ls_goodness_of_fit_ref 1.051
_refine_ls_hydrogen_treatment mixed
_refine_ls_matrix_type full
_refine_ls_number_parameters 194
_refine_ls_number_reflns 2961
_refine_ls_number_restraints 0
_refine_ls_restrained_S_all 1.051
_refine_ls_R_factor_all 0.0400
_refine_ls_R_factor_gt 0.0288
_refine_ls_shift/su_max 0.001
_refine_ls_shift/su_mean 0.000
_refine_ls_structure_factor_coef Fsqd
_refine_ls_weighting_details 'calc w=1/[\s^2^(Fo^2^)+(0.0345P)^2^+9.4902P] where P=(Fo^2^+2Fc^2^)/3'
_refine_ls_weighting_scheme calc
_refine_ls_wR_factor_gt 0.0711
_refine_ls_wR_factor_ref 0.0775
_reflns_number_gt 2433
_reflns_number_total 2961
_reflns_threshold_expression >2sigma(I)
_cod_data_source_file ic000682r_1.cif
_cod_data_source_block 2a.3C6H6
_cod_database_code 4319285

loop_
_symmetry_equiv_pos_as_xyz
'x, y, z'
'-x+1/2, -y, z+1/2'
'-x, y+1/2, -z+1/2'
'x+1/2, -y+1/2, -z'
'z, x, y'
'z+1/2, -x+1/2, -y'
'-z+1/2, -x, y+1/2'
'-z, x+1/2, -y+1/2'
'y, z, x'
'-y, z+1/2, -x+1/2'
'y+1/2, -z+1/2, -x'
'-y+1/2, -z, x+1/2'
'-x, -y, -z'
'x-1/2, y, -z-1/2'
'x, -y-1/2, z-1/2'
'-x-1/2, y-1/2, z'
'-z, -x, -y'
'-z-1/2, x-1/2, y'
'z-1/2, x, -y-1/2'
'z, -x-1/2, y-1/2'
'-y, -z, -x'
'y, -z-1/2, x-1/2'
'-y-1/2, z-1/2, x'
'y-1/2, z, -x-1/2'

loop_
_atom_site_label
_atom_site_type_symbol
_atom_site_fract_x
_atom_site_fract_y
_atom_site_fract_z
_atom_site_U_iso_or_equiv
_atom_site_adp_type
_atom_site_occupancy
_atom_site_symmetry_multiplicity
_atom_site_calc_flag
_atom_site_refinement_flags
_atom_site_disorder_assembly
_atom_site_disorder_group
Zn1 Zn 0.054386(13) 0.603160(12) 0.083311(12) 0.02883(11) Uani 1 1 d . . .
O1 O -0.02670(7) 0.56339(7) 0.09959(7) 0.0261(4) Uani 1 1 d . . .
C1 C -0.05390(10) 0.44610(10) 0.05390(10) 0.0220(8) Uani 1 3 d S . .
H1 H -0.0284(11) 0.4716(11) 0.0284(11) 0.015(9) Uiso 1 3 d S . .
C2 C -0.03737(10) 0.45710(10) 0.12162(10) 0.0235(5) Uani 1 1 d . . .
C3 C -0.03039(10) 0.51763(11) 0.14293(10) 0.0256(5) Uani 1 1 d . . .
C4 C -0.03022(11) 0.52936(12) 0.20702(11) 0.0334(6) Uani 1 1 d . . .
C5 C -0.02771(17) 0.59293(14) 0.23808(13) 0.0561(9) Uani 1 1 d . . .
C6 C -0.0711(4) 0.5927(2) 0.2938(2) 0.154(3) Uani 1 1 d . . .
H6A H -0.0761 0.6338 0.3087 0.231 Uiso 1 1 calc R . .
H6B H -0.0540 0.5675 0.3256 0.231 Uiso 1 1 calc R . .
H6C H -0.1103 0.5766 0.2818 0.231 Uiso 1 1 calc R . .
C7 C 0.0380(2) 0.60447(18) 0.2589(2) 0.1044(19) Uani 1 1 d . . .
H7A H 0.0406 0.6441 0.2779 0.157 Uiso 1 1 calc R . .
H7B H 0.0649 0.6031 0.2241 0.157 Uiso 1 1 calc R . .
H7C H 0.0499 0.5735 0.2878 0.157 Uiso 1 1 calc R . .
C8 C -0.04963(15) 0.64660(14) 0.19869(15) 0.0546(8) Uani 1 1 d . . .
H8A H -0.0522 0.6829 0.2235 0.082 Uiso 1 1 calc R . .
H8B H -0.0893 0.6373 0.1821 0.082 Uiso 1 1 calc R . .
H8C H -0.0211 0.6533 0.1658 0.082 Uiso 1 1 calc R . .
C9 C -0.03271(12) 0.47834(13) 0.24535(11) 0.0381(6) Uani 1 1 d . . .
H9A H -0.0307 0.4854 0.2874 0.046 Uiso 1 1 calc R . .
C10 C -0.03790(12) 0.41785(12) 0.22611(11) 0.0354(6) Uani 1 1 d . . .
C11 C -0.04381(15) 0.36554(15) 0.27310(13) 0.0504(8) Uani 1 1 d . . .
C12 C -0.0498(2) 0.30338(15) 0.24200(16) 0.0813(13) Uani 1 1 d . . .
H12A H -0.0517 0.2718 0.2726 0.122 Uiso 1 1 calc R . .
H12B H -0.0148 0.2965 0.2161 0.122 Uiso 1 1 calc R . .
H12C H -0.0864 0.3026 0.2177 0.122 Uiso 1 1 calc R . .
C13 C 0.01256(17) 0.3642(2) 0.31481(16) 0.0791(12) Uani 1 1 d . . .
H13A H 0.0076 0.3327 0.3452 0.119 Uiso 1 1 calc R . .
H13B H 0.0170 0.4032 0.3347 0.119 Uiso 1 1 calc R . .
H13C H 0.0485 0.3558 0.2907 0.119 Uiso 1 1 calc R . .
C14 C -0.10093(17) 0.37709(18) 0.31252(16) 0.0688(10) Uani 1 1 d . . .
H14A H -0.1048 0.3450 0.3424 0.103 Uiso 1 1 calc R . .
H14B H -0.1367 0.3776 0.2868 0.103 Uiso 1 1 calc R . .
H14C H -0.0970 0.4159 0.3330 0.103 Uiso 1 1 calc R . .
C15 C -0.04097(11) 0.40847(11) 0.16331(11) 0.0295(5) Uani 1 1 d . . .
H15A H -0.0455 0.3687 0.1485 0.035 Uiso 1 1 calc R . .
C16 C 0.08609(15) 0.68193(13) 0.11159(13) 0.0493(8) Uani 1 1 d . . .
H16A H 0.1263 0.6884 0.0949 0.074 Uiso 1 1 calc R . .
H16B H 0.0883 0.6819 0.1556 0.074 Uiso 1 1 calc R . .
H16C H 0.0593 0.7142 0.0982 0.074 Uiso 1 1 calc R . .
C101 C 0.2127(2) 0.70056(19) 0.2336(2) 0.0840(13) Uani 1 1 d . . .
H10B H 0.1811 0.6725 0.2279 0.101 Uiso 1 1 calc R . .
C102 C 0.2195(2) 0.74875(19) 0.19378(18) 0.0825(12) Uani 1 1 d . . .
H10A H 0.1915 0.7545 0.1621 0.099 Uiso 1 1 calc R . .
C201 C -0.0048(6) 0.4431(5) 0.4727(5) 0.090(3) Uiso 0.45 1 d P . .
C202 C 0.0356(6) 0.4644(6) 0.5356(6) 0.109(6) Uiso 0.45 3 d SP . .
C203 C 0.0423(7) 0.5176(6) 0.5440(6) 0.103(4) Uiso 0.40 1 d P . .

loop_
_atom_site_aniso_label
_atom_site_aniso_U_11
_atom_site_aniso_U_22
_atom_site_aniso_U_33
_atom_site_aniso_U_23
_atom_site_aniso_U_13
_atom_site_aniso_U_12
Zn1 0.03186(17) 0.02671(16) 0.02791(17) -0.00370(11) 0.00052(12) -0.00511(11)
O1 0.0288(9) 0.0235(8) 0.0260(8) -0.0006(7) 0.0021(7) -0.0014(7)
C1 0.0220(8) 0.0220(8) 0.0220(8) 0.0015(9) 0.0015(9) -0.0015(9)
C2 0.0198(11) 0.0274(12) 0.0232(11) 0.0009(9) 0.0013(9) 0.0011(9)
C3 0.0208(11) 0.0315(12) 0.0246(12) -0.0011(10) 0.0024(9) 0.0009(9)
C4 0.0334(14) 0.0413(15) 0.0256(12) -0.0070(11) 0.0047(10) -0.0055(11)
C5 0.091(3) 0.0483(18) 0.0293(15) -0.0125(13) 0.0144(15) -0.0215(17)
C6 0.306(9) 0.062(3) 0.093(3) -0.032(2) 0.133(5) -0.029(4)
C7 0.156(4) 0.061(2) 0.096(3) 0.016(2) -0.088(3) -0.042(3)
C8 0.0591(19) 0.0447(17) 0.060(2) -0.0261(15) 0.0069(16) 0.0021(15)
C9 0.0398(15) 0.0548(17) 0.0197(12) -0.0004(12) 0.0006(11) -0.0011(13)
C10 0.0372(14) 0.0429(15) 0.0261(13) 0.0076(11) 0.0015(11) 0.0015(12)
C11 0.063(2) 0.0576(19) 0.0302(15) 0.0185(13) 0.0036(14) 0.0055(16)
C12 0.144(4) 0.0478(19) 0.053(2) 0.0267(17) 0.014(2) 0.001(2)
C13 0.077(3) 0.111(3) 0.050(2) 0.044(2) -0.0068(18) 0.012(2)
C14 0.076(2) 0.080(3) 0.050(2) 0.0263(18) 0.0181(18) -0.004(2)
C15 0.0302(13) 0.0304(13) 0.0279(13) 0.0031(10) 0.0025(10) 0.0014(10)
C16 0.066(2) 0.0418(16) 0.0400(16) -0.0069(13) 0.0001(15) -0.0191(14)
C101 0.092(3) 0.071(3) 0.090(3) 0.007(2) -0.023(3) -0.032(2)
C102 0.095(3) 0.083(3) 0.070(3) 0.007(2) -0.034(2) -0.026(2)

loop_
_atom_type_symbol
_atom_type_description
_atom_type_scat_dispersion_real
_atom_type_scat_dispersion_imag
_atom_type_scat_source
C C 0.0033 0.0016 'International Tables Vol C Tables 4.2.6.8 and 6.1.1.4'
H H 0.0000 0.0000 'International Tables Vol C Tables 4.2.6.8 and 6.1.1.4'
O O 0.0106 0.0060 'International Tables Vol C Tables 4.2.6.8 and 6.1.1.4'
Zn Zn 0.2839 1.4301 'International Tables Vol C Tables 4.2.6.8 and 6.1.1.4'

loop_
_geom_angle_atom_site_label_1
_geom_angle_atom_site_label_2
_geom_angle_atom_site_label_3
_geom_angle
_geom_angle_site_symmetry_1
_geom_angle_site_symmetry_3
_geom_angle_publ_flag
C16 Zn1 O1 129.23(11) . 20_565 ?
C16 Zn1 O1 129.67(10) . . ?
O1 Zn1 O1 96.52(7) 20_565 . ?
C3 O1 Zn1 116.77(13) . 23_665 ?
C3 O1 Zn1 119.18(13) . . ?
Zn1 O1 Zn1 124.00(8) 23_665 . ?
C2 C1 C2 109.75(15) . 8 ?
C2 C1 C2 109.75(15) . 11_455 ?
C2 C1 C2 109.75(15) 8 11_455 ?
C15 C2 C3 120.1(2) . . ?
C15 C2 C1 119.5(2) . . ?
C3 C2 C1 119.2(2) . . ?
O1 C3 C2 117.34(19) . . ?
O1 C3 C4 123.0(2) . . ?
C2 C3 C4 119.6(2) . . ?
C9 C4 C3 116.5(2) . . ?
C9 C4 C5 117.1(2) . . ?
C3 C4 C5 126.4(2) . . ?
C7 C5 C8 109.6(3) . . ?
C7 C5 C6 110.1(4) . . ?
C8 C5 C6 104.7(3) . . ?
C7 C5 C4 108.2(3) . . ?
C8 C5 C4 115.5(2) . . ?
C6 C5 C4 108.7(3) . . ?
C10 C9 C4 125.5(2) . . ?
C15 C10 C9 116.3(2) . . ?
C15 C10 C11 123.0(2) . . ?
C9 C10 C11 120.7(2) . . ?
C12 C11 C13 108.5(3) . . ?
C12 C11 C14 109.1(3) . . ?
C13 C11 C14 108.8(3) . . ?
C12 C11 C10 111.8(2) . . ?
C13 C11 C10 110.0(3) . . ?
C14 C11 C10 108.6(2) . . ?
C10 C15 C2 121.8(2) . . ?
C102 C101 C102 120.2(4) 10_655 . ?
C101 C102 C101 119.8(4) 7_564 . ?
C203 C201 C203 118.8(16) 6_456 13_566 ?
C203 C201 C201 54.7(7) 6_456 18_665 ?
C203 C201 C201 69.7(11) 13_566 18_665 ?
C203 C201 C201 120.6(10) 6_456 24_556 ?
C203 C201 C201 48.1(9) 13_566 24_556 ?
C201 C201 C201 103.5(9) 18_665 24_556 ?
C203 C201 C203 86.2(15) 6_456 12_565 ?
C203 C201 C203 92.4(12) 13_566 12_565 ?
C201 C201 C203 111.6(7) 18_665 12_565 ?
C201 C201 C203 47.9(6) 24_556 12_565 ?
C203 C201 C202 44.1(9) 6_456 . ?
C203 C201 C202 112.9(11) 13_566 . ?
C201 C201 C202 84.0(6) 18_665 . ?
C201 C201 C202 84.0(6) 24_556 . ?
C203 C201 C202 42.2(6) 12_565 . ?
C203 C202 C203 104.8(15) . 12_565 ?
C203 C202 C203 104.8(15) . 6_456 ?
C203 C202 C203 104.8(15) 12_565 6_456 ?
C203 C202 C201 63.2(10) . 6_456 ?
C203 C202 C201 41.7(9) 12_565 6_456 ?
C203 C202 C201 117.4(18) 6_456 6_456 ?
C203 C202 C201 41.7(9) . 12_565 ?
C203 C202 C201 117.4(18) 12_565 12_565 ?
C203 C202 C201 63.2(10) 6_456 12_565 ?
C201 C202 C201 86.9(10) 6_456 12_565 ?
C203 C202 C201 117.4(18) . . ?
C203 C202 C201 63.2(10) 12_565 . ?
C203 C202 C201 41.7(9) 6_456 . ?
C201 C202 C201 86.9(10) 6_456 . ?
C201 C202 C201 86.9(10) 12_565 . ?
C201 C203 C202 94.2(14) 12_565 . ?
C201 C203 C201 77.3(10) 12_565 13_566 ?
C202 C203 C201 123.4(18) . 13_566 ?
C201 C203 C201 118.3(16) 12_565 6_456 ?
C202 C203 C201 74.5(10) . 6_456 ?
C201 C203 C201 62.4(9) 13_566 6_456 ?
C201 C203 C203 56.7(12) 12_565 6_456 ?
C202 C203 C203 37.6(7) . 6_456 ?
C201 C203 C203 106.6(9) 13_566 6_456 ?
C201 C203 C203 91.4(7) 6_456 6_456 ?
C201 C203 C203 108.2(10) 12_565 12_565 ?
C202 C203 C203 37.6(7) . 12_565 ?
C201 C203 C203 91.7(9) 13_566 12_565 ?
C201 C203 C203 37.1(7) 6_456 12_565 ?
C203 C203 C203 60.000(2) 6_456 12_565 ?

loop_
_geom_bond_atom_site_label_1
_geom_bond_atom_site_label_2
_geom_bond_distance
_geom_bond_site_symmetry_2
_geom_bond_publ_flag
Zn1 C16 1.951(3) . ?
Zn1 O1 1.9846(16) 20_565 ?
Zn1 O1 2.0007(15) . ?
O1 C3 1.376(3) . ?
O1 Zn1 1.9846(16) 23_665 ?
C1 C2 1.538(3) . ?
C1 C2 1.538(3) 8 ?
C1 C2 1.538(3) 11_455 ?
C2 C15 1.399(3) . ?
C2 C3 1.407(3) . ?
C3 C4 1.420(3) . ?
C4 C9 1.392(4) . ?
C4 C5 1.544(4) . ?
C5 C7 1.523(5) . ?
C5 C8 1.528(5) . ?
C5 C6 1.539(5) . ?
C9 C10 1.388(4) . ?
C10 C15 1.386(3) . ?
C10 C11 1.538(4) . ?
C11 C12 1.521(5) . ?
C11 C13 1.529(4) . ?
C11 C14 1.534(4) . ?
C101 C102 1.331(5) 10_655 ?
C101 C102 1.371(5) . ?
C102 C101 1.331(5) 7_564 ?
C201 C203 1.131(15) 6_456 ?
C201 C203 1.240(14) 13_566 ?
C201 C201 1.483(13) 18_665 ?
C201 C201 1.483(13) 24_556 ?
C201 C203 1.569(17) 12_565 ?
C201 C202 1.694(17) . ?
C202 C203 1.182(15) . ?
C202 C203 1.182(15) 12_565 ?
C202 C203 1.182(14) 6_456 ?
C202 C201 1.694(17) 6_456 ?
C202 C201 1.694(17) 12_565 ?
C203 C201 1.131(15) 12_565 ?
C203 C201 1.240(14) 13_566 ?
C203 C201 1.569(17) 6_456 ?
C203 C203 1.87(2) 6_456 ?
C203 C203 1.87(2) 12_565 ?
